data_4111473
loop_
_publ_author_name
'Adam T. Fiedler'
'Heather L. Halfen'
'Jason A. Halfen'
'Thomas C. Brunold'

_publ_section_title
;
 Synthesis, Structure Determination, and Spectroscopic/Computational
 Characterization of a Series of Fe(II)-Thiolate Model Complexes:
 Implications for Fe-S Bonding in Superoxide Reductases
;
_journal_name_full 'Journal of the American Chemical Society'
_journal_page_first 1675
_journal_page_last 1689
_journal_paper_doi 10.1021/ja046939s
_journal_volume 127
_journal_year 2005
_chemical_formula_sum 'C22 H39 F3 Fe N4 O4 S2'
_chemical_formula_weight 600.54
_chemical_name_common 040038
_chemical_name_systematic
; 
 ? 
;
_space_group_IT_number 33
_symmetry_cell_setting orthorhombic
_symmetry_space_group_name_Hall 'P 2c -2n'
_symmetry_space_group_name_H-M 'P n a 21'
_atom_sites_solution_hydrogens geom
_atom_sites_solution_primary direct
_atom_sites_solution_secondary difmap
_audit_creation_method SHELXL-97
_cell_angle_alpha 90.00
_cell_angle_beta 90.00
_cell_angle_gamma 90.00
_cell_formula_units_Z 8
_cell_length_a 17.952(2)
_cell_length_b 16.829(2)
_cell_length_c 17.932(2)
_cell_measurement_reflns_used 25
_cell_measurement_temperature 123(2)
_cell_measurement_theta_max 16.07
_cell_measurement_theta_min 10.32
_cell_volume 5417.5(11)
_computing_structure_refinement 'SHELXL-97 (Sheldrick, 1997)'
_computing_structure_solution 'SHELXS-97 (Sheldrick, 1990)'
_diffrn_ambient_temperature 123(2)
_diffrn_measured_fraction_theta_full 0.997
_diffrn_measured_fraction_theta_max 0.997
_diffrn_measurement_device_type 'Bruker/Nonius MACH3S'
_diffrn_measurement_method 'Omega 2-theta scans'
_diffrn_radiation_monochromator graphite
_diffrn_radiation_source 'fine-focus sealed tube'
_diffrn_radiation_type MoK\a
_diffrn_radiation_wavelength 0.71073
_diffrn_reflns_av_R_equivalents 0.0835
_diffrn_reflns_av_sigmaI/netI 0.0995
_diffrn_reflns_limit_h_max 22
_diffrn_reflns_limit_h_min -22
_diffrn_reflns_limit_k_max 21
_diffrn_reflns_limit_k_min 0
_diffrn_reflns_limit_l_max 22
_diffrn_reflns_limit_l_min 0
_diffrn_reflns_number 11929
_diffrn_reflns_theta_full 26.97
_diffrn_reflns_theta_max 26.97
_diffrn_reflns_theta_min 2.01
_diffrn_standards_interval_time '5400 seconds'
_diffrn_standards_number 2
_exptl_absorpt_coefficient_mu 0.767
_exptl_absorpt_correction_T_max 0.967
_exptl_absorpt_correction_T_min 0.540
_exptl_absorpt_correction_type psi-scans
_exptl_crystal_colour colorless
_exptl_crystal_density_diffrn 1.473
_exptl_crystal_description plate
_exptl_crystal_F_000 2528
_exptl_crystal_size_max 0.32
_exptl_crystal_size_mid 0.30
_exptl_crystal_size_min 0.18
_refine_diff_density_max 0.515
_refine_diff_density_min -1.004
_refine_diff_density_rms 0.094
_refine_ls_abs_structure_details 'Flack H D (1983), Acta Cryst. A39, 876-881'
_refine_ls_abs_structure_Flack 0.00(2)
_refine_ls_extinction_method none
_refine_ls_goodness_of_fit_ref 1.006
_refine_ls_hydrogen_treatment mixed
_refine_ls_matrix_type full
_refine_ls_number_parameters 720
_refine_ls_number_reflns 6073
_refine_ls_number_restraints 61
_refine_ls_restrained_S_all 1.035
_refine_ls_R_factor_all 0.0767
_refine_ls_R_factor_gt 0.0543
_refine_ls_shift/su_max 0.004
_refine_ls_shift/su_mean 0.000
_refine_ls_structure_factor_coef Fsqd
_refine_ls_weighting_details 'calc w=1/[\s^2^(Fo^2^)+(0.0604P)^2^+0.0000P] where P=(Fo^2^+2Fc^2^)/3'
_refine_ls_weighting_scheme calc
_refine_ls_wR_factor_gt 0.1165
_refine_ls_wR_factor_ref 0.1276
_reflns_number_gt 4734
_reflns_number_total 6073
_reflns_threshold_expression >2sigma(I)
_cod_data_source_file ja046939ssi20041008_063450.cif
_cod_data_source_block 040038
_cod_database_code 4111473

loop_
_symmetry_equiv_pos_as_xyz
'x, y, z'
'-x, -y, z+1/2'
'x+1/2, -y+1/2, z'
'-x+1/2, y+1/2, z+1/2'

loop_
_atom_site_label
_atom_site_type_symbol
_atom_site_fract_x
_atom_site_fract_y
_atom_site_fract_z
_atom_site_U_iso_or_equiv
_atom_site_adp_type
_atom_site_occupancy
_atom_site_symmetry_multiplicity
_atom_site_calc_flag
_atom_site_refinement_flags
_atom_site_disorder_assembly
_atom_site_disorder_group
Fe1 Fe -0.88439(5) -0.76253(6) -0.56512(5) 0.0143(2) Uani 1 1 d . . .
S1 S -0.79087(9) -0.71365(10) -0.64192(10) 0.0212(4) Uani 1 1 d . . .
N1 N -0.8682(3) -0.7333(3) -0.4476(3) 0.0178(12) Uani 1 1 d . . .
N2 N -0.8244(3) -0.8807(4) -0.5496(3) 0.0208(12) Uani 1 1 d . . .
N3 N -0.9595(3) -0.8378(3) -0.6301(3) 0.0166(11) Uani 1 1 d . . .
N4 N -0.9679(3) -0.6639(3) -0.5625(3) 0.0169(11) Uani 1 1 d . . .
C1 C -0.8712(4) -0.7997(5) -0.3934(4) 0.0269(18) Uani 1 1 d . . .
H1A H -0.9232 -0.8192 -0.3911 0.032 Uiso 1 1 calc R . .
H1B H -0.8587 -0.7784 -0.3434 0.032 Uiso 1 1 calc R . .
C2 C -0.8209(4) -0.8695(5) -0.4088(4) 0.0272(16) Uani 1 1 d . . .
H2A H -0.8211 -0.9046 -0.3645 0.033 Uiso 1 1 calc R . .
H2B H -0.7695 -0.8495 -0.4153 0.033 Uiso 1 1 calc R . .
C3 C -0.8410(4) -0.9189(5) -0.4764(4) 0.0246(16) Uani 1 1 d . . .
H3A H -0.8137 -0.9699 -0.4736 0.030 Uiso 1 1 calc R . .
H3B H -0.8949 -0.9312 -0.4743 0.030 Uiso 1 1 calc R . .
C4 C -0.8556(4) -0.9329(4) -0.6095(4) 0.0212(15) Uani 1 1 d . . .
H4A H -0.8446 -0.9892 -0.5977 0.025 Uiso 1 1 calc R . .
H4B H -0.8315 -0.9200 -0.6577 0.025 Uiso 1 1 calc R . .
C5 C -0.9393(4) -0.9216(4) -0.6165(4) 0.0198(14) Uani 1 1 d . . .
H5A H -0.9581 -0.9547 -0.6580 0.024 Uiso 1 1 calc R . .
H5B H -0.9637 -0.9400 -0.5700 0.024 Uiso 1 1 calc R . .
C6 C -1.0414(3) -0.8301(5) -0.6156(4) 0.0200(14) Uani 1 1 d . . .
H6A H -1.050(4) -0.860(4) -0.560(4) 0.024 Uiso 1 1 d . . .
H6B H -1.071(4) -0.872(5) -0.644(4) 0.024 Uiso 1 1 d . . .
C7 C -1.0726(4) -0.7461(4) -0.6180(4) 0.0229(15) Uani 1 1 d . . .
H7A H -1.0579 -0.7212 -0.6658 0.027 Uiso 1 1 calc R . .
H7B H -1.1276 -0.7490 -0.6171 0.027 Uiso 1 1 calc R . .
C8 C -1.0468(3) -0.6931(4) -0.5545(4) 0.0212(14) Uani 1 1 d . . .
H8A H -1.0805 -0.6466 -0.5514 0.025 Uiso 1 1 calc R . .
H8B H -1.0512 -0.7229 -0.5071 0.025 Uiso 1 1 calc R . .
C9 C -0.9449(4) -0.6211(5) -0.4937(4) 0.0232(15) Uani 1 1 d . . .
H9A H -0.9850 -0.5838 -0.4791 0.028 Uiso 1 1 calc R . .
H9B H -0.8997 -0.5894 -0.5045 0.028 Uiso 1 1 calc R . .
C10 C -0.9289(4) -0.6761(5) -0.4295(4) 0.0265(16) Uani 1 1 d . . .
H10A H -0.9144 -0.6443 -0.3854 0.032 Uiso 1 1 calc R . .
H10B H -0.9747 -0.7059 -0.4168 0.032 Uiso 1 1 calc R . .
C11 C -0.7954(4) -0.6917(4) -0.4395(4) 0.0234(16) Uani 1 1 d . . .
H11A H -0.7896 -0.6733 -0.3880 0.035 Uiso 1 1 calc R . .
H11B H -0.7938 -0.6461 -0.4734 0.035 Uiso 1 1 calc R . .
H11C H -0.7549 -0.7285 -0.4518 0.035 Uiso 1 1 calc R . .
C12 C -0.7422(3) -0.8800(4) -0.5602(4) 0.0252(15) Uani 1 1 d . . .
H12A H -0.7233 -0.9346 -0.5594 0.038 Uiso 1 1 calc R . .
H12B H -0.7189 -0.8494 -0.5200 0.038 Uiso 1 1 calc R . .
H12C H -0.7303 -0.8554 -0.6083 0.038 Uiso 1 1 calc R . .
C13 C -0.9454(4) -0.8193(4) -0.7105(4) 0.0186(14) Uani 1 1 d . . .
H13A H -0.9795 -0.8504 -0.7417 0.028 Uiso 1 1 calc R . .
H13B H -0.8938 -0.8329 -0.7231 0.028 Uiso 1 1 calc R . .
H13C H -0.9537 -0.7625 -0.7194 0.028 Uiso 1 1 calc R . .
C14 C -0.9646(4) -0.6077(4) -0.6257(4) 0.0189(14) Uani 1 1 d . . .
H14A H -0.9989 -0.5634 -0.6166 0.028 Uiso 1 1 calc R . .
H14B H -0.9791 -0.6351 -0.6717 0.028 Uiso 1 1 calc R . .
H14C H -0.9138 -0.5872 -0.6309 0.028 Uiso 1 1 calc R . .
C15 C -0.7681(4) -0.6131(4) -0.6529(4) 0.0201(14) Uani 1 1 d . . .
C16 C -0.7960(3) -0.5654(4) -0.7119(3) 0.0180(14) Uani 1 1 d . . .
H16A H -0.8368 -0.5845 -0.7405 0.022 Uiso 1 1 calc R . .
C17 C -0.7661(4) -0.4928(4) -0.7290(4) 0.0213(15) Uani 1 1 d . . .
H17A H -0.7858 -0.4630 -0.7695 0.026 Uiso 1 1 calc R . .
C18 C -0.7070(4) -0.4620(4) -0.6875(4) 0.0188(14) Uani 1 1 d . . .
C19 C -0.6806(4) -0.5044(4) -0.6262(3) 0.0179(14) Uani 1 1 d . . .
H19A H -0.6420 -0.4832 -0.5960 0.021 Uiso 1 1 calc R . .
C20 C -0.7113(4) -0.5776(4) -0.6099(4) 0.0196(14) Uani 1 1 d . . .
H20A H -0.6933 -0.6054 -0.5675 0.023 Uiso 1 1 calc R . .
O100 O -0.6805(3) -0.3892(3) -0.7102(3) 0.0289(12) Uani 1 1 d . . .
C21 C -0.6167(5) -0.3582(5) -0.6735(5) 0.036(2) Uani 1 1 d . . .
H21A H -0.6015 -0.3086 -0.6977 0.054 Uiso 1 1 calc R . .
H21B H -0.5760 -0.3969 -0.6764 0.054 Uiso 1 1 calc R . .
H21C H -0.6287 -0.3478 -0.6211 0.054 Uiso 1 1 calc R . .
Fe2 Fe -0.61325(5) -0.79428(6) -0.92322(5) 0.0153(2) Uani 1 1 d . . .
S2 S -0.52584(10) -0.83324(11) -0.83226(10) 0.0223(4) Uani 1 1 d . . .
N5 N -0.6731(3) -0.6947(4) -0.8736(3) 0.0221(13) Uani 1 1 d . . .
N6 N -0.7093(4) -0.8770(5) -0.8985(4) 0.0384(18) Uani 1 1 d . . .
N7 N -0.6229(4) -0.8489(4) -1.0330(3) 0.0283(14) Uani 1 1 d . . .
N8 N -0.5493(3) -0.6916(4) -0.9775(3) 0.0255(14) Uani 1 1 d . . .
C31 C -0.7570(4) -0.6929(6) -0.8816(4) 0.042(3) Uani 1 1 d . . .
H31A H -0.7696 -0.6836 -0.9346 0.051 Uiso 1 1 calc R . .
H31B H -0.7767 -0.6476 -0.8525 0.051 Uiso 1 1 calc R . .
C32 C -0.7835(4) -0.8391(6) -0.9049(5) 0.042(2) Uani 1 1 d . . .
H32A H -0.8220 -0.8793 -0.8930 0.051 Uiso 1 1 calc R . .
H32B H -0.7910 -0.8227 -0.9574 0.051 Uiso 1 1 calc R . .
C33 C -0.7005(6) -0.9391(6) -0.9569(6) 0.051(3) Uani 1 1 d . . .
H33A H -0.7457 -0.9727 -0.9581 0.061 Uiso 1 1 calc R . .
H33B H -0.6577 -0.9735 -0.9440 0.061 Uiso 1 1 calc R . .
C34 C -0.6879(5) -0.9036(5) -1.0333(5) 0.039(2) Uani 1 1 d . . .
H34A H -0.6793 -0.9467 -1.0698 0.047 Uiso 1 1 calc R . .
H34B H -0.7330 -0.8741 -1.0488 0.047 Uiso 1 1 calc R . .
C35 C -0.6306(5) -0.7965(6) -1.1006(4) 0.040(2) Uani 1 1 d . . .
H35A H -0.6311 -0.8305 -1.1456 0.048 Uiso 1 1 calc R . .
H35B H -0.6792 -0.7688 -1.0980 0.048 Uiso 1 1 calc R . .
C36 C -0.5706(5) -0.7357(6) -1.1094(4) 0.040(2) Uani 1 1 d . . .
H36A H -0.5743 -0.7126 -1.1600 0.048 Uiso 1 1 calc R . .
H36B H -0.5217 -0.7627 -1.1058 0.048 Uiso 1 1 calc R . .
C37 C -0.5721(4) -0.6691(5) -1.0536(4) 0.0313(18) Uani 1 1 d . . .
H37A H -0.5389 -0.6262 -1.0714 0.038 Uiso 1 1 calc R . .
H37B H -0.6233 -0.6473 -1.0516 0.038 Uiso 1 1 calc R . .
C38 C -0.5648(4) -0.6259(5) -0.9257(5) 0.0343(18) Uani 1 1 d . . .
H38A H -0.5477 -0.5753 -0.9482 0.041 Uiso 1 1 calc R . .
H38B H -0.5365 -0.6342 -0.8790 0.041 Uiso 1 1 calc R . .
C39 C -0.7954(4) -0.7683(8) -0.8558(4) 0.056(3) Uani 1 1 d . . .
H39A H -0.7776 -0.7813 -0.8050 0.067 Uiso 1 1 calc R . .
H39B H -0.8496 -0.7578 -0.8524 0.067 Uiso 1 1 calc R . .
C40 C -0.6456(5) -0.6201(5) -0.9083(4) 0.0327(18) Uani 1 1 d . . .
H40A H -0.6542 -0.5751 -0.8738 0.039 Uiso 1 1 calc R . .
H40B H -0.6738 -0.6097 -0.9547 0.039 Uiso 1 1 calc R . .
C41 C -0.6523(4) -0.6935(5) -0.7935(4) 0.0326(19) Uani 1 1 d . . .
H41A H -0.6775 -0.6492 -0.7686 0.049 Uiso 1 1 calc R . .
H41B H -0.5983 -0.6871 -0.7888 0.049 Uiso 1 1 calc R . .
H41C H -0.6674 -0.7437 -0.7701 0.049 Uiso 1 1 calc R . .
C42 C -0.7055(5) -0.9160(7) -0.8249(6) 0.065(4) Uani 1 1 d . . .
H42A H -0.7445 -0.9566 -0.8214 0.097 Uiso 1 1 calc R . .
H42B H -0.7130 -0.8763 -0.7856 0.097 Uiso 1 1 calc R . .
H42C H -0.6566 -0.9410 -0.8187 0.097 Uiso 1 1 calc R . .
C43 C -0.5541(5) -0.8974(6) -1.0413(5) 0.041(2) Uani 1 1 d . . .
H43A H -0.5546 -0.9242 -1.0898 0.062 Uiso 1 1 calc R . .
H43B H -0.5521 -0.9372 -1.0014 0.062 Uiso 1 1 calc R . .
H43C H -0.5104 -0.8627 -1.0380 0.062 Uiso 1 1 calc R . .
C44 C -0.4668(4) -0.7043(6) -0.9781(5) 0.041(2) Uani 1 1 d . . .
H44A H -0.4418 -0.6547 -0.9919 0.062 Uiso 1 1 calc R . .
H44B H -0.4542 -0.7457 -1.0144 0.062 Uiso 1 1 calc R . .
H44C H -0.4502 -0.7208 -0.9284 0.062 Uiso 1 1 calc R . .
C45 C -0.4831(4) -0.9261(4) -0.8466(4) 0.0204(14) Uani 1 1 d . . .
C46 C -0.4984(4) -0.9913(5) -0.8000(3) 0.0208(15) Uani 1 1 d . . .
H46A H -0.5358 -0.9862 -0.7628 0.025 Uiso 1 1 calc R . .
C47 C -0.4610(4) -1.0617(5) -0.8065(4) 0.0234(15) Uani 1 1 d . . .
H47A H -0.4714 -1.1033 -0.7723 0.028 Uiso 1 1 calc R . .
C48 C -0.4077(4) -1.0740(5) -0.8626(4) 0.0213(15) Uani 1 1 d . . .
C49 C -0.3909(4) -1.0101(5) -0.9094(4) 0.0237(15) Uani 1 1 d . . .
H49A H -0.3540 -1.0162 -0.9470 0.028 Uiso 1 1 calc R . .
C50 C -0.4274(3) -0.9381(4) -0.9019(4) 0.0211(15) Uani 1 1 d . . .
H50A H -0.4150 -0.8956 -0.9345 0.025 Uiso 1 1 calc R . .
O101 O -0.3694(3) -1.1423(3) -0.8754(3) 0.0292(12) Uani 1 1 d . . .
C51 C -0.3746(4) -1.2034(5) -0.8215(4) 0.0313(18) Uani 1 1 d . . .
H51A H -0.3442 -1.2488 -0.8372 0.047 Uiso 1 1 calc R . .
H51B H -0.4267 -1.2202 -0.8167 0.047 Uiso 1 1 calc R . .
H51C H -0.3566 -1.1837 -0.7734 0.047 Uiso 1 1 calc R . .
S1A S -1.08758(9) -0.92284(10) -0.41608(10) 0.0210(3) Uani 1 1 d D . .
O1 O -1.0478(4) -0.8489(4) -0.4278(3) 0.0484(16) Uani 1 1 d D . .
O2 O -1.0653(4) -0.9866(4) -0.4633(3) 0.0494(17) Uani 1 1 d D . .
O3 O -1.1659(3) -0.9129(4) -0.4067(3) 0.0489(17) Uani 1 1 d D . .
C1A C -1.0553(4) -0.9517(4) -0.3238(4) 0.0313(18) Uani 1 1 d D . .
F1 F -0.9830(3) -0.9677(4) -0.3225(3) 0.0601(17) Uani 1 1 d D . .
F2 F -1.0898(4) -1.0203(4) -0.3028(3) 0.0689(19) Uani 1 1 d D . .
F3 F -1.0688(3) -0.8985(3) -0.2733(3) 0.0562(16) Uani 1 1 d D . .
S2A S -0.67851(12) -1.12860(19) -0.59350(12) 0.0538(9) Uani 0.597(7) 1 d PD A 1
O4 O -0.6238(7) -1.0526(10) -0.5942(8) 0.088(6) Uani 0.597(7) 1 d PD A 1
O5 O -0.7439(7) -1.0959(8) -0.5625(9) 0.035(3) Uani 0.597(7) 1 d PD A 1
O6 O -0.6460(10) -1.1932(9) -0.5730(7) 0.086(6) Uani 0.597(7) 1 d PD A 1
S2B S -0.67851(12) -1.12860(19) -0.59350(12) 0.0538(9) Uani 0.40 1 d PD A 2
O4A O -0.7048(9) -1.2203(7) -0.5750(7) 0.030(3) Uani 0.403(7) 1 d PD A 2
O5A O -0.6025(6) -1.1354(16) -0.5984(11) 0.081(9) Uani 0.403(7) 1 d PD A 2
O6A O -0.7187(11) -1.0797(15) -0.5489(15) 0.061(9) Uani 0.403(7) 1 d PD A 2
C2A C -0.7038(6) -1.1270(5) -0.6903(5) 0.058(3) Uani 0.597(7) 1 d PD A 1
F4 F -0.7411(8) -1.1896(8) -0.7078(6) 0.076(3) Uani 0.597(7) 1 d PDU A 1
F5 F -0.6363(7) -1.1456(8) -0.7319(6) 0.082(4) Uani 0.597(7) 1 d PDU A 1
F6 F -0.7223(13) -1.0637(9) -0.7219(13) 0.086(5) Uani 0.597(7) 1 d PDU A 1
C2B C -0.7038(6) -1.1270(5) -0.6903(5) 0.058(3) Uani 0.40 1 d PD A 2
F4A F -0.6966(18) -1.0533(12) -0.709(2) 0.084(7) Uani 0.403(7) 1 d PDU A 2
F5A F -0.7861(8) -1.1352(12) -0.6899(9) 0.074(4) Uani 0.403(7) 1 d PDU A 2
F6A F -0.6868(13) -1.1789(11) -0.7345(9) 0.084(4) Uani 0.403(7) 1 d PDU A 2

loop_
_atom_site_aniso_label
_atom_site_aniso_U_11
_atom_site_aniso_U_22
_atom_site_aniso_U_33
_atom_site_aniso_U_23
_atom_site_aniso_U_13
_atom_site_aniso_U_12
Fe1 0.0098(4) 0.0208(5) 0.0121(4) -0.0010(4) 0.0004(4) -0.0007(4)
S1 0.0161(8) 0.0239(9) 0.0235(9) -0.0001(7) 0.0088(7) -0.0007(7)
N1 0.016(3) 0.017(3) 0.021(3) -0.001(2) 0.000(2) -0.001(2)
N2 0.015(3) 0.025(3) 0.022(3) 0.003(2) -0.003(2) 0.002(2)
N3 0.011(2) 0.019(3) 0.020(3) -0.002(2) 0.003(2) 0.002(2)
N4 0.014(2) 0.021(3) 0.015(2) 0.001(2) 0.001(2) 0.001(2)
C1 0.021(4) 0.047(5) 0.012(3) 0.004(3) -0.004(3) -0.006(3)
C2 0.023(3) 0.036(4) 0.022(4) 0.014(3) -0.006(3) -0.003(3)
C3 0.027(4) 0.028(4) 0.019(3) 0.009(3) 0.001(3) -0.005(3)
C4 0.016(3) 0.028(4) 0.019(3) 0.002(3) -0.004(3) 0.012(3)
C5 0.018(3) 0.023(4) 0.018(3) 0.001(3) -0.002(3) -0.009(3)
C6 0.004(3) 0.034(4) 0.022(3) -0.003(3) 0.003(2) -0.001(3)
C7 0.016(3) 0.031(4) 0.022(3) 0.001(3) -0.004(3) -0.004(3)
C8 0.007(3) 0.024(4) 0.032(4) 0.000(3) 0.004(3) 0.003(3)
C9 0.018(3) 0.031(4) 0.021(3) -0.005(3) 0.001(3) 0.001(3)
C10 0.020(3) 0.040(4) 0.020(4) -0.009(3) 0.007(3) -0.003(3)
C11 0.018(3) 0.034(4) 0.018(3) -0.005(3) -0.001(3) -0.004(3)
C12 0.014(3) 0.034(4) 0.027(4) 0.003(3) 0.004(3) 0.003(3)
C13 0.018(3) 0.021(4) 0.016(3) 0.000(3) 0.000(3) 0.002(3)
C14 0.015(3) 0.023(4) 0.019(3) 0.003(3) -0.001(3) 0.004(3)
C15 0.015(3) 0.031(4) 0.014(3) 0.001(3) 0.006(3) 0.003(3)
C16 0.009(3) 0.032(4) 0.013(3) -0.001(3) -0.002(2) -0.004(3)
C17 0.019(3) 0.030(4) 0.014(3) 0.003(3) 0.001(3) 0.006(3)
C18 0.016(3) 0.021(4) 0.018(3) 0.000(3) 0.001(3) -0.004(3)
C19 0.013(3) 0.027(4) 0.014(3) 0.000(3) -0.001(2) 0.001(3)
C20 0.013(3) 0.030(4) 0.015(3) 0.003(3) 0.003(2) 0.000(3)
O100 0.031(3) 0.027(3) 0.028(3) 0.006(2) -0.007(2) -0.008(2)
C21 0.035(4) 0.024(4) 0.049(5) 0.001(4) -0.007(4) -0.012(4)
Fe2 0.0111(4) 0.0216(5) 0.0133(4) 0.0010(4) -0.0022(4) -0.0010(4)
S2 0.0222(8) 0.0246(9) 0.0199(8) -0.0019(7) -0.0094(7) 0.0030(7)
N5 0.016(3) 0.038(4) 0.013(3) 0.004(2) 0.003(2) 0.007(3)
N6 0.024(3) 0.050(5) 0.042(4) 0.017(3) -0.008(3) -0.014(3)
N7 0.040(4) 0.021(3) 0.024(3) 0.001(3) -0.011(3) 0.001(3)
N8 0.014(3) 0.032(4) 0.031(3) 0.010(3) -0.001(2) 0.000(3)
C31 0.019(4) 0.094(8) 0.014(4) -0.012(4) -0.006(3) 0.036(4)
C32 0.014(3) 0.073(7) 0.039(5) 0.024(5) -0.007(3) -0.017(4)
C33 0.049(6) 0.041(5) 0.063(6) 0.008(5) -0.028(5) -0.022(5)
C34 0.039(5) 0.029(5) 0.048(5) -0.004(4) -0.022(4) -0.010(4)
C35 0.048(5) 0.053(6) 0.019(4) 0.001(4) -0.013(4) 0.005(4)
C36 0.043(5) 0.056(6) 0.021(4) 0.012(4) 0.002(3) 0.012(4)
C37 0.022(4) 0.036(5) 0.035(5) 0.016(4) 0.009(3) -0.001(3)
C38 0.039(4) 0.031(4) 0.033(4) 0.000(4) -0.008(4) -0.010(3)
C39 0.013(4) 0.139(11) 0.016(4) 0.012(5) 0.000(3) -0.001(5)
C40 0.045(5) 0.028(4) 0.025(4) -0.007(3) -0.003(3) 0.006(4)
C41 0.022(4) 0.057(6) 0.019(4) -0.002(4) 0.002(3) 0.023(4)
C42 0.037(5) 0.100(9) 0.058(6) 0.055(6) -0.018(5) -0.040(6)
C43 0.043(5) 0.043(5) 0.039(5) -0.015(4) -0.011(4) 0.012(4)
C44 0.012(3) 0.064(6) 0.048(5) 0.030(5) -0.007(3) -0.013(4)
C45 0.018(3) 0.024(4) 0.019(3) -0.006(3) -0.007(3) -0.001(3)
C46 0.019(3) 0.034(4) 0.009(3) -0.002(3) 0.003(3) 0.002(3)
C47 0.022(3) 0.032(4) 0.016(3) 0.003(3) -0.002(3) -0.010(3)
C48 0.017(3) 0.031(4) 0.016(3) -0.003(3) -0.006(3) 0.005(3)
C49 0.014(3) 0.040(4) 0.017(3) -0.004(3) 0.001(3) -0.007(3)
C50 0.013(3) 0.033(4) 0.017(3) 0.008(3) -0.003(2) -0.003(3)
O101 0.029(3) 0.035(3) 0.024(3) 0.001(2) 0.002(2) 0.006(2)
C51 0.033(4) 0.034(4) 0.027(4) 0.002(3) 0.007(3) 0.008(4)
S1A 0.0173(7) 0.0278(9) 0.0178(8) 0.0017(8) -0.0027(7) 0.0007(7)
O1 0.060(4) 0.054(4) 0.031(3) 0.010(3) -0.009(3) -0.030(3)
O2 0.050(4) 0.062(4) 0.037(3) -0.016(3) -0.013(3) 0.024(3)
O3 0.015(3) 0.085(5) 0.047(4) 0.009(3) -0.003(3) 0.016(3)
C1A 0.042(5) 0.024(4) 0.027(4) 0.006(3) -0.007(3) 0.004(3)
F1 0.036(3) 0.087(5) 0.058(4) -0.004(3) -0.027(3) 0.023(3)
F2 0.091(5) 0.061(4) 0.054(4) 0.036(3) -0.026(3) -0.025(4)
F3 0.077(4) 0.065(4) 0.027(3) -0.012(3) -0.006(3) 0.025(3)
S2A 0.0327(12) 0.108(2) 0.0208(10) -0.0094(12) -0.0058(9) 0.0340(14)
O4 0.048(8) 0.144(16) 0.071(9) -0.051(10) -0.002(7) -0.032(9)
O5 0.036(7) 0.030(6) 0.039(8) 0.009(6) 0.016(7) 0.016(6)
O6 0.118(14) 0.089(12) 0.050(8) -0.022(8) -0.033(9) 0.078(12)
S2B 0.0327(12) 0.108(2) 0.0208(10) -0.0094(12) -0.0058(9) 0.0340(14)
O4A 0.050(9) 0.024(7) 0.016(7) 0.011(5) -0.009(6) -0.017(7)
O5A 0.014(8) 0.15(2) 0.078(14) 0.078(16) -0.012(8) -0.002(11)
O6A 0.063(16) 0.087(19) 0.033(11) -0.021(10) 0.005(11) -0.013(13)
C2A 0.092(9) 0.061(7) 0.023(5) 0.001(5) -0.008(5) -0.016(7)
F4 0.084(8) 0.091(8) 0.053(6) 0.001(5) -0.027(6) -0.032(6)
F5 0.110(9) 0.094(8) 0.043(5) -0.023(5) 0.037(6) -0.020(7)
F6 0.118(17) 0.094(8) 0.046(9) 0.044(6) -0.029(8) 0.002(8)
C2B 0.092(9) 0.061(7) 0.023(5) 0.001(5) -0.008(5) -0.016(7)
F4A 0.105(19) 0.096(9) 0.052(12) 0.057(8) -0.012(11) 0.002(9)
F5A 0.064(9) 0.104(10) 0.055(7) 0.012(8) -0.039(7) -0.025(8)
F6A 0.109(10) 0.095(9) 0.047(6) -0.008(7) 0.003(7) -0.006(8)

loop_
_atom_type_symbol
_atom_type_description
_atom_type_scat_dispersion_real
_atom_type_scat_dispersion_imag
_atom_type_scat_source
C C 0.0033 0.0016 'International Tables Vol C Tables 4.2.6.8 and 6.1.1.4'
H H 0.0000 0.0000 'International Tables Vol C Tables 4.2.6.8 and 6.1.1.4'
N N 0.0061 0.0033 'International Tables Vol C Tables 4.2.6.8 and 6.1.1.4'
O O 0.0106 0.0060 'International Tables Vol C Tables 4.2.6.8 and 6.1.1.4'
F F 0.0171 0.0103 'International Tables Vol C Tables 4.2.6.8 and 6.1.1.4'
S S 0.1246 0.1234 'International Tables Vol C Tables 4.2.6.8 and 6.1.1.4'
Fe Fe 0.3463 0.8444 'International Tables Vol C Tables 4.2.6.8 and 6.1.1.4'

loop_
_geom_angle_atom_site_label_1
_geom_angle_atom_site_label_2
_geom_angle_atom_site_label_3
_geom_angle
N1 Fe1 N3 136.7(2)
N1 Fe1 N4 84.4(2)
N3 Fe1 N4 91.6(2)
N1 Fe1 N2 90.9(2)
N3 Fe1 N2 81.4(2)
N4 Fe1 N2 164.1(2)
N1 Fe1 S1 113.33(15)
N3 Fe1 S1 109.58(15)
N4 Fe1 S1 103.53(15)
N2 Fe1 S1 92.30(15)
C15 S1 Fe1 125.3(2)
C1 N1 C11 108.8(5)
C1 N1 C10 108.4(5)
C11 N1 C10 108.5(5)
C1 N1 Fe1 117.3(4)
C11 N1 Fe1 108.5(4)
C10 N1 Fe1 105.0(4)
C12 N2 C3 108.3(5)
C12 N2 C4 106.5(5)
C3 N2 C4 107.8(5)
C12 N2 Fe1 116.5(4)
C3 N2 Fe1 112.9(4)
C4 N2 Fe1 104.4(4)
C5 N3 C13 108.5(5)
C5 N3 C6 107.1(5)
C13 N3 C6 108.3(5)
C5 N3 Fe1 108.3(4)
C13 N3 Fe1 106.8(4)
C6 N3 Fe1 117.6(4)
C14 N4 C9 108.4(5)
C14 N4 C8 108.6(5)
C9 N4 C8 109.9(5)
C14 N4 Fe1 115.6(4)
C9 N4 Fe1 101.0(4)
C8 N4 Fe1 113.0(4)
N1 C1 C2 116.4(6)
C1 C2 C3 115.7(6)
N2 C3 C2 114.9(6)
N2 C4 C5 110.8(5)
N3 C5 C4 112.1(5)
N3 C6 C7 115.8(6)
C8 C7 C6 114.4(6)
N4 C8 C7 114.0(5)
N4 C9 C10 113.0(6)
N1 C10 C9 111.7(6)
C20 C15 C16 114.9(6)
C20 C15 S1 121.1(5)
C16 C15 S1 123.2(5)
C17 C16 C15 122.3(6)
C16 C17 C18 120.6(6)
O100 C18 C19 124.9(6)
O100 C18 C17 115.8(6)
C19 C18 C17 119.3(6)
C20 C19 C18 119.2(6)
C19 C20 C15 123.4(6)
C18 O100 C21 118.0(6)
N7 Fe2 N5 130.8(2)
N7 Fe2 N6 81.7(3)
N5 Fe2 N6 91.0(3)
N7 Fe2 N8 88.5(2)
N5 Fe2 N8 80.8(2)
N6 Fe2 N8 158.5(2)
N7 Fe2 S2 124.12(18)
N5 Fe2 S2 105.03(16)
N6 Fe2 S2 101.58(17)
N8 Fe2 S2 99.80(15)
C45 S2 Fe2 115.9(2)
C41 N5 C40 108.1(6)
C41 N5 C31 110.0(5)
C40 N5 C31 105.9(6)
C41 N5 Fe2 106.3(4)
C40 N5 Fe2 108.3(4)
C31 N5 Fe2 117.8(5)
C42 N6 C32 107.6(7)
C42 N6 C33 108.3(8)
C32 N6 C33 110.1(7)
C42 N6 Fe2 114.5(5)
C32 N6 Fe2 113.9(5)
C33 N6 Fe2 102.3(5)
C34 N7 C43 108.2(7)
C34 N7 C35 106.8(6)
C43 N7 C35 108.5(7)
C34 N7 Fe2 109.0(5)
C43 N7 Fe2 104.7(4)
C35 N7 Fe2 119.1(5)
C38 N8 C37 109.8(6)
C38 N8 C44 107.4(6)
C37 N8 C44 107.7(6)
C38 N8 Fe2 101.8(4)
C37 N8 Fe2 116.6(5)
C44 N8 Fe2 113.0(5)
N5 C31 C39 114.1(7)
N6 C32 C39 115.2(7)
N6 C33 C34 112.1(7)
N7 C34 C33 111.1(7)
C36 C35 N7 114.9(6)
C35 C36 C37 115.3(7)
N8 C37 C36 114.8(7)
N8 C38 C40 111.5(6)
C32 C39 C31 114.9(7)
N5 C40 C38 111.0(6)
C46 C45 C50 116.2(6)
C46 C45 S2 121.4(5)
C50 C45 S2 122.2(6)
C47 C46 C45 121.9(6)
C46 C47 C48 121.7(7)
O101 C48 C49 116.1(6)
O101 C48 C47 126.2(7)
C49 C48 C47 117.7(7)
C50 C49 C48 120.9(6)
C49 C50 C45 121.6(6)
C48 O101 C51 117.8(6)
O2 S1A O3 115.7(4)
O2 S1A O1 115.0(4)
O3 S1A O1 113.7(4)
O2 S1A C1A 104.5(4)
O3 S1A C1A 103.8(4)
O1 S1A C1A 101.8(3)
F3 C1A F1 108.1(7)
F3 C1A F2 107.8(7)
F1 C1A F2 105.4(6)
F3 C1A S1A 113.1(5)
F1 C1A S1A 112.5(6)
F2 C1A S1A 109.5(5)
O6 S2A O5 126.5(11)
O6 S2A O4 113.4(10)
O5 S2A O4 101.5(8)
O6 S2A C2A 113.8(7)
O5 S2A C2A 99.5(7)
O4 S2A C2A 97.7(6)
F6 C2A F4 116.6(12)
F6 C2A F5 99.9(15)
F4 C2A F5 97.6(10)
F6 C2A S2A 121.2(13)
F4 C2A S2A 110.7(8)
F5 C2A S2A 106.4(7)

loop_
_geom_bond_atom_site_label_1
_geom_bond_atom_site_label_2
_geom_bond_distance
Fe1 N1 2.183(6)
Fe1 N3 2.186(5)
Fe1 N4 2.237(5)
Fe1 N2 2.279(6)
Fe1 S1 2.3220(18)
S1 C15 1.751(8)
N1 C1 1.483(10)
N1 C11 1.489(8)
N1 C10 1.491(9)
N2 C12 1.489(8)
N2 C3 1.492(8)
N2 C4 1.497(9)
N3 C5 1.477(9)
N3 C13 1.497(8)
N3 C6 1.499(8)
N4 C14 1.478(8)
N4 C9 1.487(9)
N4 C8 1.507(8)
C1 C2 1.508(11)
C2 C3 1.512(10)
C4 C5 1.520(9)
C6 C7 1.521(10)
C7 C8 1.518(10)
C9 C10 1.504(10)
C15 C20 1.411(10)
C15 C16 1.420(9)
C16 C17 1.369(10)
C17 C18 1.395(9)
C18 O100 1.376(8)
C18 C19 1.392(9)
C19 C20 1.380(10)
O100 C21 1.420(9)
Fe2 N7 2.180(6)
Fe2 N5 2.181(6)
Fe2 N6 2.260(7)
Fe2 N8 2.291(6)
Fe2 S2 2.3565(19)
S2 C45 1.761(7)
N5 C41 1.484(9)
N5 C40 1.485(10)
N5 C31 1.513(9)
N6 C42 1.476(11)
N6 C32 1.481(11)
N6 C33 1.487(13)
N7 C34 1.485(10)
N7 C43 1.487(10)
N7 C35 1.505(10)
N8 C38 1.470(10)
N8 C37 1.475(9)
N8 C44 1.497(9)
C31 C39 1.516(15)
C32 C39 1.498(14)
C33 C34 1.510(13)
C35 C36 1.494(13)
C36 C37 1.502(12)
C38 C40 1.488(11)
C45 C46 1.406(10)
C45 C50 1.423(9)
C46 C47 1.367(11)
C47 C48 1.403(10)
C48 O101 1.360(9)
C48 C49 1.398(10)
C49 C50 1.384(10)
O101 C51 1.414(9)
S1A O2 1.424(6)
S1A O3 1.426(5)
S1A O1 1.449(6)
S1A C1A 1.818(7)
C1A F3 1.296(9)
C1A F1 1.327(9)
C1A F2 1.363(9)
S2A O6 1.286(11)
S2A O5 1.411(10)
S2A O4 1.613(12)
S2A C2A 1.795(9)
C2A F6 1.251(15)
C2A F4 1.288(12)
C2A F5 1.456(12)

loop_
_geom_torsion_atom_site_label_1
_geom_torsion_atom_site_label_2
_geom_torsion_atom_site_label_3
_geom_torsion_atom_site_label_4
_geom_torsion
N1 Fe1 S1 C15 -60.5(3)
N3 Fe1 S1 C15 125.8(3)
N4 Fe1 S1 C15 29.1(3)
N2 Fe1 S1 C15 -152.5(3)
N3 Fe1 N1 C1 43.4(6)
N4 Fe1 N1 C1 129.8(5)
N2 Fe1 N1 C1 -35.0(5)
S1 Fe1 N1 C1 -127.9(4)
N3 Fe1 N1 C11 167.1(4)
N4 Fe1 N1 C11 -106.5(4)
N2 Fe1 N1 C11 88.7(4)
S1 Fe1 N1 C11 -4.2(5)
N3 Fe1 N1 C10 -77.0(5)
N4 Fe1 N1 C10 9.3(4)
N2 Fe1 N1 C10 -155.5(4)
S1 Fe1 N1 C10 111.6(4)
N1 Fe1 N2 C12 -88.9(5)
N3 Fe1 N2 C12 134.0(5)
N4 Fe1 N2 C12 -161.2(7)
S1 Fe1 N2 C12 24.5(5)
N1 Fe1 N2 C3 37.4(4)
N3 Fe1 N2 C3 -99.8(4)
N4 Fe1 N2 C3 -35.0(10)
S1 Fe1 N2 C3 150.8(4)
N1 Fe1 N2 C4 154.1(4)
N3 Fe1 N2 C4 17.0(4)
N4 Fe1 N2 C4 81.8(8)
S1 Fe1 N2 C4 -92.5(4)
N1 Fe1 N3 C5 -71.6(5)
N4 Fe1 N3 C5 -155.1(4)
N2 Fe1 N3 C5 10.5(4)
S1 Fe1 N3 C5 99.9(4)
N1 Fe1 N3 C13 171.7(4)
N4 Fe1 N3 C13 88.3(4)
N2 Fe1 N3 C13 -106.1(4)
S1 Fe1 N3 C13 -16.7(4)
N1 Fe1 N3 C6 49.9(6)
N4 Fe1 N3 C6 -33.6(5)
N2 Fe1 N3 C6 132.0(5)
S1 Fe1 N3 C6 -138.6(4)
N1 Fe1 N4 C14 134.9(4)
N3 Fe1 N4 C14 -88.4(4)
N2 Fe1 N4 C14 -151.9(7)
S1 Fe1 N4 C14 22.2(4)
N1 Fe1 N4 C9 18.1(4)
N3 Fe1 N4 C9 154.9(4)
N2 Fe1 N4 C9 91.4(8)
S1 Fe1 N4 C9 -94.5(4)
N1 Fe1 N4 C8 -99.2(4)
N3 Fe1 N4 C8 37.6(4)
N2 Fe1 N4 C8 -25.9(10)
S1 Fe1 N4 C8 148.2(4)
C11 N1 C1 C2 -70.4(7)
C10 N1 C1 C2 171.8(6)
Fe1 N1 C1 C2 53.2(7)
N1 C1 C2 C3 -68.6(8)
C12 N2 C3 C2 71.7(8)
C4 N2 C3 C2 -173.5(6)
Fe1 N2 C3 C2 -58.8(7)
C1 C2 C3 N2 73.2(8)
C12 N2 C4 C5 -165.6(6)
C3 N2 C4 C5 78.4(7)
Fe1 N2 C4 C5 -41.9(6)
C13 N3 C5 C4 78.1(6)
C6 N3 C5 C4 -165.2(5)
Fe1 N3 C5 C4 -37.4(6)
N2 C4 C5 N3 56.1(7)
C5 N3 C6 C7 173.4(5)
C13 N3 C6 C7 -69.7(7)
Fe1 N3 C6 C7 51.3(7)
N3 C6 C7 C8 -68.7(7)
C14 N4 C8 C7 68.5(7)
C9 N4 C8 C7 -173.0(6)
Fe1 N4 C8 C7 -61.1(6)
C6 C7 C8 N4 75.6(7)
C14 N4 C9 C10 -166.6(5)
C8 N4 C9 C10 74.8(7)
Fe1 N4 C9 C10 -44.7(6)
C1 N1 C10 C9 -162.7(6)
C11 N1 C10 C9 79.3(7)
Fe1 N1 C10 C9 -36.6(6)
N4 C9 C10 N1 59.4(8)
Fe1 S1 C15 C20 94.1(5)
Fe1 S1 C15 C16 -96.0(6)
C20 C15 C16 C17 4.6(9)
S1 C15 C16 C17 -165.9(5)
C15 C16 C17 C18 -1.1(10)
C16 C17 C18 O100 179.0(6)
C16 C17 C18 C19 -2.8(10)
O100 C18 C19 C20 -179.1(6)
C17 C18 C19 C20 2.9(10)
C18 C19 C20 C15 0.9(10)
C16 C15 C20 C19 -4.5(10)
S1 C15 C20 C19 166.2(5)
C19 C18 O100 C21 6.7(10)
C17 C18 O100 C21 -175.2(6)
N7 Fe2 S2 C45 -15.9(4)
N5 Fe2 S2 C45 166.1(3)
N6 Fe2 S2 C45 71.9(3)
N8 Fe2 S2 C45 -110.8(3)
N7 Fe2 N5 C41 170.3(5)
N6 Fe2 N5 C41 90.3(5)
N8 Fe2 N5 C41 -109.7(5)
S2 Fe2 N5 C41 -12.0(5)
N7 Fe2 N5 C40 -73.7(5)
N6 Fe2 N5 C40 -153.7(5)
N8 Fe2 N5 C40 6.3(4)
S2 Fe2 N5 C40 104.0(4)
N7 Fe2 N5 C31 46.3(6)
N6 Fe2 N5 C31 -33.6(5)
N8 Fe2 N5 C31 126.4(5)
S2 Fe2 N5 C31 -135.9(5)
N7 Fe2 N6 C42 139.4(8)
N5 Fe2 N6 C42 -89.4(8)
N8 Fe2 N6 C42 -156.6(8)
S2 Fe2 N6 C42 16.1(8)
N7 Fe2 N6 C32 -96.2(6)
N5 Fe2 N6 C32 34.9(6)
N8 Fe2 N6 C32 -32.2(11)
S2 Fe2 N6 C32 140.5(5)
N7 Fe2 N6 C33 22.5(5)
N5 Fe2 N6 C33 153.7(5)
N8 Fe2 N6 C33 86.6(9)
S2 Fe2 N6 C33 -100.7(5)
N5 Fe2 N7 C34 -80.1(6)
N6 Fe2 N7 C34 4.1(5)
N8 Fe2 N7 C34 -156.6(5)
S2 Fe2 N7 C34 102.5(5)
N5 Fe2 N7 C43 164.3(5)
N6 Fe2 N7 C43 -111.5(5)
N8 Fe2 N7 C43 87.7(5)
S2 Fe2 N7 C43 -13.1(6)
N5 Fe2 N7 C35 42.8(7)
N6 Fe2 N7 C35 127.0(6)
N8 Fe2 N7 C35 -33.7(6)
S2 Fe2 N7 C35 -134.6(5)
N7 Fe2 N8 C38 153.7(5)
N5 Fe2 N8 C38 22.0(4)
N6 Fe2 N8 C38 90.9(8)
S2 Fe2 N8 C38 -81.8(4)
N7 Fe2 N8 C37 34.3(5)
N5 Fe2 N8 C37 -97.5(5)
N6 Fe2 N8 C37 -28.6(10)
S2 Fe2 N8 C37 158.7(5)
N7 Fe2 N8 C44 -91.4(6)
N5 Fe2 N8 C44 136.8(6)
N6 Fe2 N8 C44 -154.2(7)
S2 Fe2 N8 C44 33.0(6)
C41 N5 C31 C39 -68.9(8)
C40 N5 C31 C39 174.5(6)
Fe2 N5 C31 C39 53.2(7)
C42 N6 C32 C39 70.0(9)
C33 N6 C32 C39 -172.2(7)
Fe2 N6 C32 C39 -58.0(8)
C42 N6 C33 C34 -168.4(7)
C32 N6 C33 C34 74.3(9)
Fe2 N6 C33 C34 -47.2(8)
C43 N7 C34 C33 82.5(9)
C35 N7 C34 C33 -160.9(8)
Fe2 N7 C34 C33 -30.9(9)
N6 C33 C34 N7 55.6(10)
C34 N7 C35 C36 178.8(8)
C43 N7 C35 C36 -64.8(9)
Fe2 N7 C35 C36 54.8(9)
N7 C35 C36 C37 -70.3(10)
C38 N8 C37 C36 -170.7(6)
C44 N8 C37 C36 72.7(8)
Fe2 N8 C37 C36 -55.6(7)
C35 C36 C37 N8 72.1(9)
C37 N8 C38 C40 75.7(8)
C44 N8 C38 C40 -167.5(6)
Fe2 N8 C38 C40 -48.5(7)
N6 C32 C39 C31 75.5(9)
N5 C31 C39 C32 -70.7(8)
C41 N5 C40 C38 80.1(7)
C31 N5 C40 C38 -162.0(6)
Fe2 N5 C40 C38 -34.7(7)
N8 C38 C40 N5 59.7(8)
Fe2 S2 C45 C46 -110.7(5)
Fe2 S2 C45 C50 74.1(5)
C50 C45 C46 C47 1.1(10)
S2 C45 C46 C47 -174.4(5)
C45 C46 C47 C48 -3.1(10)
C46 C47 C48 O101 -177.7(6)
C46 C47 C48 C49 3.4(10)
O101 C48 C49 C50 179.1(6)
C47 C48 C49 C50 -1.8(10)
C48 C49 C50 C45 0.0(10)
C46 C45 C50 C49 0.4(9)
S2 C45 C50 C49 175.9(5)
C49 C48 O101 C51 168.9(6)
C47 C48 O101 C51 -10.1(10)
O2 S1A C1A F3 177.9(6)
O3 S1A C1A F3 -60.4(7)
O1 S1A C1A F3 57.9(7)
O2 S1A C1A F1 55.0(6)
O3 S1A C1A F1 176.7(6)
O1 S1A C1A F1 -65.0(6)
O2 S1A C1A F2 -61.9(7)
O3 S1A C1A F2 59.8(6)
O1 S1A C1A F2 178.2(6)
O6 S2A C2A F6 -166.1(19)
O5 S2A C2A F6 56.9(17)
O4 S2A C2A F6 -46.3(17)
O6 S2A C2A F4 51.8(14)
O5 S2A C2A F4 -85.2(11)
O4 S2A C2A F4 171.6(11)
O6 S2A C2A F5 -53.2(13)
O5 S2A C2A F5 169.7(9)
O4 S2A C2A F5 66.6(9)
